data_7245901
loop_
_publ_author_name
'Popa, Marcel Mirel'
'Shova, Sergiu'
'Dascalu, Mihaela'
'Caira, Mino R.'
'Dumitrascu, Florea'

_publ_section_title
;
 Crystal structures of 5-bromo-1-arylpyrazoles and their halogen bonding
 features
;
_journal_issue 1
_journal_name_full CrystEngComm
_journal_page_first 86
_journal_page_last 94
_journal_paper_doi 10.1039/D2CE01355J
_journal_volume 25
_journal_year 2023
_chemical_formula_moiety 'C21 H12 Cl3 N3 O3,C6 H3 Br3'
_chemical_formula_sum 'C27 H15 Br3 Cl3 N3 O3'
_chemical_formula_weight 775.50
_chemical_name_systematic
;
2,4,6-tris-(4-chlorophenoxy)-1,3,5-triazine tribromobenzene
;
_space_group_IT_number 173
_space_group_name_Hall 'P 6c'
_space_group_name_H-M_alt 'P 63'
_symmetry_cell_setting hexagonal
_symmetry_space_group_name_Hall 'P 6c'
_symmetry_space_group_name_H-M 'P 63'
_atom_sites_solution_hydrogens geom
_atom_sites_solution_primary direct
_atom_sites_solution_secondary difmap
_audit_block_doi 10.5517/cc5812j
_audit_creation_method SHELXL-97
_audit_update_record
;
2001-01-22 deposited with the CCDC.	2022-11-23 downloaded from the CCDC.
;
_cell_angle_alpha 90.00
_cell_angle_beta 90.00
_cell_angle_gamma 120.00
_cell_formula_units_Z 2
_cell_length_a 15.250(2)
_cell_length_b 15.250(2)
_cell_length_c 6.8149(14)
_cell_measurement_reflns_used 999
_cell_measurement_temperature 150(2)
_cell_measurement_theta_max 28.84
_cell_measurement_theta_min 5.34
_cell_volume 1372.6(4)
_computing_cell_refinement 'Bruker SAINT'
_computing_data_collection 'Bruker SMART'
_computing_data_reduction 'Bruker SAINT'
_computing_molecular_graphics 'Bruker SHELXTL'
_computing_publication_material 'Bruker SHELXTL'
_computing_structure_refinement 'SHELXL-97 (Sheldrick, 1997)'
_computing_structure_solution 'SHELXS-97 (Sheldrick, 1990)'
_diffrn_ambient_temperature 150(2)
_diffrn_measured_fraction_theta_full .941
_diffrn_measured_fraction_theta_max .941
_diffrn_measurement_device_type 'Bruker SMART-CCD'
_diffrn_measurement_method '/w scans'
_diffrn_radiation_monochromator graphite
_diffrn_radiation_source 'fine-focus sealed tube'
_diffrn_radiation_type MoK\a
_diffrn_radiation_wavelength .71073
_diffrn_reflns_av_R_equivalents .0301
_diffrn_reflns_av_sigmaI/netI .0187
_diffrn_reflns_limit_h_max 20
_diffrn_reflns_limit_h_min -20
_diffrn_reflns_limit_k_max 21
_diffrn_reflns_limit_k_min -21
_diffrn_reflns_limit_l_max 9
_diffrn_reflns_limit_l_min -9
_diffrn_reflns_number 17004
_diffrn_reflns_theta_full 30.45
_diffrn_reflns_theta_max 30.45
_diffrn_reflns_theta_min 1.54
_diffrn_standards_decay_% 'not measured'
_diffrn_standards_interval_count none
_diffrn_standards_interval_time none
_diffrn_standards_number none
_exptl_absorpt_coefficient_mu 4.737
_exptl_absorpt_correction_T_max .379004
_exptl_absorpt_correction_T_min .298932
_exptl_absorpt_correction_type multi-scan
_exptl_crystal_colour Colourless
_exptl_crystal_density_diffrn 1.876
_exptl_crystal_density_meas ?
_exptl_crystal_density_method 'not measured'
_exptl_crystal_description Needle
_exptl_crystal_F_000 756
_exptl_crystal_size_max .35
_exptl_crystal_size_mid .27
_exptl_crystal_size_min .27
_refine_diff_density_max .400
_refine_diff_density_min -.899
_refine_ls_abs_structure_details 'Flack H D (1983), Acta Cryst. A39, 876-881'
_refine_ls_abs_structure_Flack .015(8)
_refine_ls_extinction_coef 'not refined'
_refine_ls_extinction_method none
_refine_ls_goodness_of_fit_ref 1.037
_refine_ls_hydrogen_treatment refU
_refine_ls_matrix_type full
_refine_ls_number_parameters 122
_refine_ls_number_reflns 2568
_refine_ls_number_restraints 1
_refine_ls_restrained_S_all 1.036
_refine_ls_R_factor_all .0328
_refine_ls_R_factor_gt .0267
_refine_ls_shift/su_max .001
_refine_ls_shift/su_mean .000
_refine_ls_structure_factor_coef Fsqd
_refine_ls_weighting_details 'calc w=1/[\s^2^(Fo^2^)+(0.0418P)^2^+0.0942P] where P=(Fo^2^+2Fc^2^)/3'
_refine_ls_weighting_scheme calc
_refine_ls_wR_factor_gt .0623
_refine_ls_wR_factor_ref .0642
_reflns_number_gt 2283
_reflns_number_total 2568
_reflns_threshold_expression >2sigma(I)
_cod_data_source_file d2ce01355j2.cif
_cod_data_source_block I
_cod_depositor_comments
;
The following automatic conversions were performed:

data item '_exptl_absorpt_correction_type' value 'multiscan' was
changed to 'multi-scan' in accordance with the
/home/data/users/saulius/crontab/automatic-downloads/rss-feeds/RSC/lib/dictionaries/cif_core.dic
dictionary named 'cif_core.dic' version 2.4.2 last updated on
2011-04-26.

data item '_symmetry_cell_setting' value 'Hexagonal' was changed to
'hexagonal' in accordance with the
/home/data/users/saulius/crontab/automatic-downloads/rss-feeds/RSC/lib/dictionaries/cif_core.dic
dictionary named 'cif_core.dic' version 2.4.2 last updated on
2011-04-26.

data item '_exptl_crystal_density_meas' value 'not measured' was
changed to '?' -- the value is perceived as not measured.

Automatic conversion script
Id: cif_fix_values 7556 2019-12-06 15:28:31Z antanas 

 Adding full bibliography for 7245901--7245906.cif.
;
_cod_original_sg_symbol_H-M P6(3)
_cod_database_code 7245901

loop_
_symmetry_equiv_pos_as_xyz
'x, y, z'
'-y, x-y, z'
'-x+y, -x, z'
'-x, -y, z+1/2'
'y, -x+y, z+1/2'
'x-y, x, z+1/2'

loop_
_atom_site_label
_atom_site_fract_x
_atom_site_fract_y
_atom_site_fract_z
_atom_site_U_iso_or_equiv
_atom_site_adp_type
_atom_site_calc_flag
_atom_site_refinement_flags
_atom_site_occupancy
_atom_site_symmetry_multiplicity
_atom_site_disorder_assembly
_atom_site_disorder_group
_atom_site_type_symbol
Cl1 .28248(4) .51759(4) .65111(9) .02579(10) Uani d . 1 1 . . Cl
C1 .33892(13) .44198(13) .6510(4) .0202(3) Uani d . 1 1 . . C
C2 .39612(15) .44579(15) .8120(3) .0224(4) Uani d . 1 1 . . C
H2 .4033 .4869 .9186 .030(7) Uiso calc R 1 1 . . H
C3 .44300(15) .38693(15) .8123(3) .0215(4) Uani d . 1 1 . . C
H3 .4820 .3884 .9185 .024(6) Uiso calc R 1 1 . . H
C4 .42989(12) .32615(12) .6503(4) .0177(3) Uani d . 1 1 . . C
C5 .37199(14) .32150(13) .4900(4) .0217(4) Uani d . 1 1 . . C
H5A .3641 .2796 .3842 .026 Uiso calc R 1 1 . . H
C6 .32559(14) .38076(14) .4893(4) .0231(4) Uani d . 1 1 . . C
H6 .2866 .3793 .3830 .023(6) Uiso calc R 1 1 . . H
O1 .47036(9) .26041(9) .6491(2) .0193(3) Uani d . 1 1 . . O
C7 .57159(12) .30103(13) .6516(3) .0169(3) Uani d . 1 1 . . C
N1 .59961(11) .23038(11) .6523(3) .0179(3) Uani d . 1 1 . . N
Br1 .780866(18) .98944(2) 1.00678(6) .04690(9) Uani d . 1 1 . . Br
C8 .90847(16) .99571(17) 1.0167(5) .0292(4) Uani d . 1 1 . . C
C9 .99560(17) 1.09001(16) 1.0164(5) .0294(4) Uani d . 1 1 . . C
H9 .9927 1.1495 1.0160 .047(8) Uiso calc R 1 1 . . H

loop_
_atom_site_aniso_label
_atom_site_aniso_U_11
_atom_site_aniso_U_22
_atom_site_aniso_U_33
_atom_site_aniso_U_12
_atom_site_aniso_U_13
_atom_site_aniso_U_23
Cl1 .0283(2) .0257(2) .0313(2) .01943(18) .0000(2) .0004(2)
C1 .0174(7) .0175(8) .0270(10) .0099(7) .0016(9) .0016(9)
C2 .0217(9) .0205(9) .0243(10) .0101(8) -.0005(8) -.0034(7)
C3 .0186(9) .0231(9) .0235(10) .0110(8) -.0026(7) -.0004(8)
C4 .0125(7) .0150(7) .0249(9) .0064(6) .0026(8) .0011(8)
C5 .0223(8) .0201(8) .0244(10) .0118(7) -.0016(9) -.0029(8)
C6 .0218(8) .0255(8) .0256(11) .0145(7) -.0031(9) -.0004(9)
O1 .0139(5) .0157(5) .0292(7) .0080(5) -.0018(6) -.0005(6)
C7 .0149(7) .0184(7) .0159(8) .0072(6) -.0005(8) .0000(8)
N1 .0157(6) .0162(6) .0214(8) .0076(5) .0005(7) .0003(7)
Br1 .03692(13) .07222(19) .04169(14) .03488(13) -.00008(15) -.00118(18)
C8 .0291(9) .0404(10) .0202(10) .0190(8) .0012(11) .0001(11)
C9 .0399(10) .0317(10) .0182(9) .0191(8) .0008(10) -.0002(10)

loop_
_atom_type_symbol
_atom_type_description
_atom_type_scat_dispersion_real
_atom_type_scat_dispersion_imag
_atom_type_scat_source
C C .0033 .0016 'International Tables Vol C Tables 4.2.6.8 and 6.1.1.4'
H H .0000 .0000 'International Tables Vol C Tables 4.2.6.8 and 6.1.1.4'
N N .0061 .0033 'International Tables Vol C Tables 4.2.6.8 and 6.1.1.4'
O O .0106 .0060 'International Tables Vol C Tables 4.2.6.8 and 6.1.1.4'
Cl Cl .1484 .1585 'International Tables Vol C Tables 4.2.6.8 and 6.1.1.4'
Br Br -.2901 2.4595 'International Tables Vol C Tables 4.2.6.8 and 6.1.1.4'

loop_
_citation_id
_citation_doi
_citation_year
1 10.1107/S0108768100011551 2000

loop_
_geom_angle_atom_site_label_1
_geom_angle_atom_site_label_2
_geom_angle_atom_site_label_3
_geom_angle_site_symmetry_1
_geom_angle_site_symmetry_3
_geom_angle
_geom_angle_publ_flag
C2 C1 C6 . . 122.22(17) ?
C2 C1 Cl1 . . 118.61(17) ?
C6 C1 Cl1 . . 119.17(16) ?
C1 C2 C3 . . 119.16(19) ?
C1 C2 H2 . . 120.4 ?
C3 C2 H2 . . 120.4 ?
C4 C3 C2 . . 118.50(19) ?
C4 C3 H3 . . 120.8 ?
C2 C3 H3 . . 120.8 ?
C5 C4 C3 . . 122.45(17) ?
C5 C4 O1 . . 116.85(18) ?
C3 C4 O1 . . 120.56(19) ?
C4 C5 C6 . . 119.0(2) ?
C4 C5 H5A . . 120.5 ?
C6 C5 H5A . . 120.5 ?
C1 C6 C5 . . 118.7(2) ?
C1 C6 H6 . . 120.7 ?
C5 C6 H6 . . 120.7 ?
C7 O1 C4 . . 118.67(13) ?
N1 C7 N1 3_665 . 127.70(16) ?
N1 C7 O1 3_665 . 119.79(15) ?
N1 C7 O1 . . 112.50(14) ?
C7 N1 C7 2_655 . 112.29(16) ?
C9 C8 C9 2_765 . 123.1(2) ?
C9 C8 Br1 2_765 . 118.31(16) ?
C9 C8 Br1 . . 118.55(16) ?
C8 C9 C8 3_675 . 116.9(2) ?
C8 C9 H9 3_675 . 121.5 ?
C8 C9 H9 . . 121.5 ?

loop_
_geom_bond_atom_site_label_1
_geom_bond_atom_site_label_2
_geom_bond_site_symmetry_2
_geom_bond_distance
_geom_bond_publ_flag
Cl1 C1 . 1.7501(18) ?
C1 C2 . 1.385(3) ?
C1 C6 . 1.392(3) ?
C2 C3 . 1.399(3) ?
C2 H2 . .9300 ?
C3 C4 . 1.390(3) ?
C3 H3 . .9300 ?
C4 C5 . 1.384(3) ?
C4 O1 . 1.416(2) ?
C5 C6 . 1.399(3) ?
C5 H5A . .9300 ?
C6 H6 . .9300 ?
O1 C7 . 1.346(2) ?
C7 N1 3_665 1.320(2) ?
C7 N1 . 1.343(2) ?
N1 C7 2_655 1.320(2) ?
Br1 C8 . 1.901(2) ?
C8 C9 2_765 1.386(3) ?
C8 C9 . 1.387(3) ?
C9 C8 3_675 1.386(3) ?
C9 H9 . .9300 ?

loop_
_geom_torsion_atom_site_label_1
_geom_torsion_atom_site_label_2
_geom_torsion_atom_site_label_3
_geom_torsion_atom_site_label_4
_geom_torsion_site_symmetry_1
_geom_torsion_site_symmetry_2
_geom_torsion_site_symmetry_3
_geom_torsion_site_symmetry_4
_geom_torsion
_geom_torsion_publ_flag
C6 C1 C2 C3 . . . . .6(3) ?
Cl1 C1 C2 C3 . . . . -178.97(15) ?
C1 C2 C3 C4 . . . . -.3(3) ?
C2 C3 C4 C5 . . . . -.3(3) ?
C2 C3 C4 O1 . . . . -175.93(17) ?
C3 C4 C5 C6 . . . . .6(3) ?
O1 C4 C5 C6 . . . . 176.42(17) ?
C2 C1 C6 C5 . . . . -.2(3) ?
Cl1 C1 C6 C5 . . . . 179.31(16) ?
C4 C5 C6 C1 . . . . -.4(3) ?
C5 C4 O1 C7 . . . . 118.43(19) ?
C3 C4 O1 C7 . . . . -65.7(3) ?
C4 O1 C7 N1 . . . 3_665 -1.0(3) ?
C4 O1 C7 N1 . . . . 179.29(19) ?
N1 C7 N1 C7 3_665 . . 2_655 -.7(4) ?
O1 C7 N1 C7 . . . 2_655 178.97(12) ?
C9 C8 C9 C8 2_765 . . 3_675 -.3(7) ?
Br1 C8 C9 C8 . . . 3_675 -177.76(16) ?
